data_7040398
loop_
_publ_author_name
'Shen, Kang'
'Qin, Ling'
'Zheng, He-Gen'

_publ_section_title
;
 Diverse structures of metal-organic frameworks via a side chain
 adjustment: interpenetration and gas adsorption.
;
_journal_issue 41
_journal_name_full 'Dalton transactions (Cambridge, England : 2003)'
_journal_page_first 16205
_journal_page_last 16210
_journal_paper_doi 10.1039/c6dt03086f
_journal_volume 45
_journal_year 2016
_chemical_formula_moiety 'C32 H32 Co N O7 S'
_chemical_formula_sum 'C32 H32 Co N O7 S'
_chemical_formula_weight 633.58
_chemical_name_systematic
; 
 ? 
;
_space_group_IT_number 15
_symmetry_cell_setting monoclinic
_symmetry_space_group_name_Hall '-C 2yc'
_symmetry_space_group_name_H-M 'C 1 2/c 1'
_atom_sites_solution_hydrogens geom
_atom_sites_solution_primary direct
_atom_sites_solution_secondary difmap
_audit_creation_method SHELXL-97
_audit_update_record
;
2016-07-25 deposited with the CCDC.
2016-08-22 downloaded from the CCDC.
;
_cell_angle_alpha 90.00
_cell_angle_beta 109.255(2)
_cell_angle_gamma 90.00
_cell_formula_units_Z 8
_cell_length_a 15.6669(14)
_cell_length_b 20.3997(18)
_cell_length_c 21.230(2)
_cell_measurement_reflns_used 3269
_cell_measurement_temperature 296(2)
_cell_measurement_theta_max 21.495
_cell_measurement_theta_min 2.200
_cell_volume 6405.6(10)
_computing_cell_refinement 'Bruker SMART'
_computing_data_collection 'Bruker SMART'
_computing_data_reduction 'Bruker SAINT'
_computing_molecular_graphics 'Bruker SHELXTL'
_computing_publication_material 'Bruker SHELXTL'
_computing_structure_refinement 'SHELXL-97 (Sheldrick, 1997)'
_computing_structure_solution 'SHELXS-97 (Sheldrick, 1990)'
_diffrn_ambient_temperature 296(2)
_diffrn_measured_fraction_theta_full 0.999
_diffrn_measured_fraction_theta_max 0.999
_diffrn_measurement_device_type 'Bruker Apex Smart CCD'
_diffrn_measurement_method 'phi and omega scans'
_diffrn_radiation_monochromator graphite
_diffrn_radiation_source 'fine-focus sealed tube'
_diffrn_radiation_type MoK\a
_diffrn_radiation_wavelength 0.71073
_diffrn_reflns_av_R_equivalents 0.0405
_diffrn_reflns_av_sigmaI/netI 0.0438
_diffrn_reflns_limit_h_max 18
_diffrn_reflns_limit_h_min -18
_diffrn_reflns_limit_k_max 24
_diffrn_reflns_limit_k_min -23
_diffrn_reflns_limit_l_max 15
_diffrn_reflns_limit_l_min -25
_diffrn_reflns_number 17777
_diffrn_reflns_theta_full 25.00
_diffrn_reflns_theta_max 25.00
_diffrn_reflns_theta_min 1.70
_exptl_absorpt_coefficient_mu 0.647
_exptl_absorpt_correction_T_max 0.867
_exptl_absorpt_correction_T_min 0.834
_exptl_absorpt_correction_type multi-scan
_exptl_absorpt_process_details sadabs
_exptl_crystal_colour brown
_exptl_crystal_density_diffrn 1.314
_exptl_crystal_density_method 'not measured'
_exptl_crystal_description block
_exptl_crystal_F_000 2640
_exptl_crystal_size_max 0.28
_exptl_crystal_size_mid 0.24
_exptl_crystal_size_min 0.22
_refine_diff_density_max 0.526
_refine_diff_density_min -0.862
_refine_diff_density_rms 0.071
_refine_ls_extinction_method none
_refine_ls_goodness_of_fit_ref 1.080
_refine_ls_hydrogen_treatment constr
_refine_ls_matrix_type full
_refine_ls_number_parameters 350
_refine_ls_number_reflns 5640
_refine_ls_number_restraints 573
_refine_ls_restrained_S_all 1.208
_refine_ls_R_factor_all 0.0837
_refine_ls_R_factor_gt 0.0585
_refine_ls_shift/su_max 0.019
_refine_ls_shift/su_mean 0.001
_refine_ls_structure_factor_coef Fsqd
_refine_ls_weighting_details 'calc w=1/[\s^2^(Fo^2^)+(0.0996P)^2^+6.9001P] where P=(Fo^2^+2Fc^2^)/3'
_refine_ls_weighting_scheme calc
_refine_ls_wR_factor_gt 0.1712
_refine_ls_wR_factor_ref 0.1839
_reflns_number_gt 4088
_reflns_number_total 5640
_reflns_threshold_expression >2sigma(I)
_cod_data_source_file c6dt03086f2.cif
_cod_data_source_block 1
_cod_depositor_comments
;
The following automatic conversions were performed:

'_symmetry_cell_setting' value 'Monoclinic ' changed to 'monoclinic'
according to
/usr/data/users/saulius/crontab/automatic-downloads/rss-feeds/RSC/lib/dictionaries/cif_core.dic
dictionary named 'cif_core.dic' version 2.4.2 from 2011-04-26.

Automatic conversion script
Id: cif_fix_values 4268 2015-11-12 08:31:59Z antanas 

 Adding full bibliography for 7040398--7040400.cif.
;
_cod_original_cell_volume 6405.5(11)
_cod_original_sg_symbol_H-M 'C2/c '
_cod_database_code 7040398

loop_
_symmetry_equiv_pos_as_xyz
'x, y, z'
'-x, y, -z+1/2'
'x+1/2, y+1/2, z'
'-x+1/2, y+1/2, -z+1/2'
'-x, -y, -z'
'x, -y, z-1/2'
'-x+1/2, -y+1/2, -z'
'x+1/2, -y+1/2, z-1/2'

loop_
_atom_site_label
_atom_site_type_symbol
_atom_site_fract_x
_atom_site_fract_y
_atom_site_fract_z
_atom_site_U_iso_or_equiv
_atom_site_adp_type
_atom_site_occupancy
_atom_site_symmetry_multiplicity
_atom_site_calc_flag
_atom_site_refinement_flags
_atom_site_disorder_assembly
_atom_site_disorder_group
C1 C 0.8508(4) 0.8667(3) 0.1681(3) 0.0760(16) Uani 1 1 d U . .
H1 H 0.8343 0.8952 0.1319 0.091 Uiso 1 1 calc R A 1
C2 C 0.8758(5) 0.8928(3) 0.2318(3) 0.0820(16) Uani 1 1 d U F .
H2 H 0.8755 0.9380 0.2374 0.098 Uiso 1 1 calc R . .
C3 C 0.9010(3) 0.8529(2) 0.2863(2) 0.0546(11) Uani 1 1 d U . .
C4 C 0.8989(4) 0.7880(3) 0.2745(3) 0.0678(13) Uani 1 1 d U F .
H4 H 0.9148 0.7584 0.3098 0.081 Uiso 1 1 calc R . .
C5 C 0.8732(4) 0.7661(3) 0.2101(3) 0.0688(14) Uani 1 1 d U . .
H5 H 0.8723 0.7210 0.2035 0.083 Uiso 1 1 calc R B 1
C6 C 0.9331(4) 0.8791(3) 0.3550(3) 0.0592(12) Uani 1 1 d U F .
H6 H 0.9473 0.8490 0.3898 0.071 Uiso 1 1 calc R . .
C7 C 0.9429(4) 0.9403(3) 0.3708(3) 0.0653(13) Uani 1 1 d U . .
H7 H 0.9287 0.9697 0.3353 0.078 Uiso 1 1 calc R F .
C8 C 0.9736(4) 0.9692(3) 0.4372(3) 0.0613(13) Uani 1 1 d U . .
C9 C 1.0001(4) 0.9328(3) 0.4957(3) 0.0658(13) Uani 1 1 d U . .
H9 H 1.0007 0.8873 0.4929 0.079 Uiso 1 1 calc R F .
C10 C 1.0254(4) 0.9619(3) 0.5578(3) 0.0699(14) Uani 1 1 d U . .
C11 C 1.0564(7) 0.8623(4) 0.6190(4) 0.117(2) Uani 1 1 d U . .
H11A H 1.0997 0.8482 0.5980 0.141 Uiso 1 1 calc R C 1
H11B H 0.9985 0.8425 0.5953 0.141 Uiso 1 1 calc R C 1
C12 C 1.0879(10) 0.8409(5) 0.6919(6) 0.173(3) Uani 1 1 d U G .
H12A H 1.0403 0.8511 0.7102 0.208 Uiso 1 1 calc R . .
H12B H 1.0952 0.7937 0.6934 0.208 Uiso 1 1 calc R . .
C13 C 1.1652(12) 0.8678(8) 0.7319(8) 0.2558(18) Uani 1 1 d U . .
H13A H 1.1602 0.9151 0.7279 0.307 Uiso 1 1 calc R G .
H13B H 1.2143 0.8543 0.7164 0.307 Uiso 1 1 calc R . .
C14 C 1.1890(10) 0.8496(8) 0.8045(9) 0.2558(18) Uani 1 1 d DU E .
H14A H 1.1440 0.8672 0.8221 0.307 Uiso 1 1 calc R D 1
H14B H 1.1894 0.8022 0.8089 0.307 Uiso 1 1 calc R D 1
C15 C 1.2774(10) 0.8757(7) 0.8419(8) 0.2558(18) Uani 1 1 d DU E 1
H15A H 1.2932 0.8567 0.8862 0.307 Uiso 1 1 calc R E 1
H15B H 1.3192 0.8572 0.8217 0.307 Uiso 1 1 calc RD E 1
C16 C 1.2995(10) 0.9442(7) 0.8517(8) 0.2558(18) Uani 1 1 d DU E 1
H16A H 1.2680 0.9661 0.8781 0.307 Uiso 1 1 calc R E 1
H16B H 1.2897 0.9675 0.8100 0.307 Uiso 1 1 calc R E 1
C17 C 1.4004(9) 0.9332(7) 0.8905(8) 0.2558(18) Uani 1 1 d DU E 1
H17A H 1.4105 0.9093 0.9318 0.307 Uiso 1 1 calc R E 1
H17B H 1.4325 0.9125 0.8638 0.307 Uiso 1 1 calc R E 1
C18 C 1.4198(11) 1.0022(7) 0.9008(8) 0.2558(18) Uani 1 1 d DU E 1
H18A H 1.4415 1.0185 0.8664 0.384 Uiso 1 1 calc R E 1
H18B H 1.4652 1.0087 0.9436 0.384 Uiso 1 1 calc R E 1
H18C H 1.3657 1.0252 0.8992 0.384 Uiso 1 1 calc R E 1
C19 C 0.5927(3) 0.7708(2) 0.0152(3) 0.0495(11) Uani 1 1 d U . 1
C20 C 0.5231(3) 0.7904(2) 0.0454(2) 0.0439(10) Uani 1 1 d U . 1
C21 C 0.5478(3) 0.8171(2) 0.1085(3) 0.0526(11) Uani 1 1 d U . 1
H21 H 0.6088 0.8236 0.1322 0.063 Uiso 1 1 calc R . 1
C22 C 0.4839(3) 0.8345(2) 0.1374(3) 0.0532(11) Uani 1 1 d U . 1
H22 H 0.5012 0.8521 0.1801 0.064 Uiso 1 1 calc R . 1
C23 C 0.3939(3) 0.8252(2) 0.1012(2) 0.0463(10) Uani 1 1 d U . 1
C24 C 0.3675(3) 0.7994(2) 0.0377(3) 0.0515(11) Uani 1 1 d U . 1
H24 H 0.3064 0.7938 0.0139 0.062 Uiso 1 1 calc R . 1
C25 C 0.4324(3) 0.7819(2) 0.0092(3) 0.0502(11) Uani 1 1 d U . 1
H25 H 0.4150 0.7646 -0.0337 0.060 Uiso 1 1 calc R . 1
C26 C 0.2907(3) 0.9320(2) 0.1102(2) 0.0489(10) Uani 1 1 d U . 1
C27 C 0.3323(4) 0.9812(2) 0.1534(3) 0.0643(13) Uani 1 1 d U . 1
H27 H 0.3679 0.9714 0.1969 0.077 Uiso 1 1 calc R . 1
C28 C 0.3206(4) 1.0454(3) 0.1317(3) 0.0644(13) Uani 1 1 d U . 1
H28 H 0.3488 1.0787 0.1611 0.077 Uiso 1 1 calc R . 1
C29 C 0.2684(3) 1.0611(2) 0.0678(2) 0.0457(10) Uani 1 1 d U . 1
C30 C 0.2253(3) 1.0112(2) 0.0252(3) 0.0573(12) Uani 1 1 d U . 1
H30 H 0.1886 1.0211 -0.0180 0.069 Uiso 1 1 calc R . 1
C31 C 0.2366(3) 0.9465(2) 0.0465(3) 0.0579(12) Uani 1 1 d U . 1
H31 H 0.2075 0.9131 0.0176 0.070 Uiso 1 1 calc R . 1
C32 C 0.2577(3) 1.1313(2) 0.0441(2) 0.0474(10) Uani 1 1 d U . 1
Co1 Co 0.81470(4) 0.76921(3) 0.06100(3) 0.0415(2) Uani 1 1 d . . 1
N1 N 0.8494(2) 0.80382(18) 0.15658(18) 0.0457(9) Uani 1 1 d . F 1
O1 O 1.0487(4) 0.9298(2) 0.6161(2) 0.1018(16) Uani 1 1 d . G 1
O2 O 0.6743(2) 0.77785(16) 0.0502(2) 0.0624(10) Uani 1 1 d . . 1
O3 O 0.5679(2) 0.74741(18) -0.04279(19) 0.0624(9) Uani 1 1 d . . 1
O4 O 0.3473(3) 0.84737(19) 0.2068(2) 0.0739(11) Uani 1 1 d . . 1
O5 O 0.2292(2) 0.81234(17) 0.1018(2) 0.0724(11) Uani 1 1 d . . 1
O6 O 0.3038(2) 1.17372(15) 0.08394(16) 0.0526(8) Uani 1 1 d . . 1
O7 O 0.2045(2) 1.14201(15) -0.01397(16) 0.0507(8) Uani 1 1 d . . 1
S1 S 0.30995(9) 0.84915(6) 0.13569(7) 0.0555(4) Uani 1 1 d . . 1

loop_
_atom_site_aniso_label
_atom_site_aniso_U_11
_atom_site_aniso_U_22
_atom_site_aniso_U_33
_atom_site_aniso_U_23
_atom_site_aniso_U_13
_atom_site_aniso_U_12
C1 0.111(4) 0.060(3) 0.039(3) -0.017(2) 0.001(3) 0.008(3)
C2 0.119(4) 0.058(3) 0.051(3) -0.024(2) 0.004(3) 0.008(3)
C3 0.068(3) 0.059(3) 0.039(2) -0.015(2) 0.020(2) -0.003(2)
C4 0.097(3) 0.060(3) 0.040(2) -0.013(2) 0.015(2) -0.012(2)
C5 0.104(4) 0.055(3) 0.041(3) -0.014(2) 0.016(3) -0.010(2)
C6 0.074(3) 0.063(2) 0.040(2) -0.018(2) 0.017(2) -0.005(2)
C7 0.085(3) 0.063(3) 0.043(2) -0.022(2) 0.014(2) -0.001(2)
C8 0.073(3) 0.067(3) 0.043(3) -0.029(2) 0.018(2) -0.007(2)
C9 0.084(3) 0.062(3) 0.049(3) -0.029(2) 0.019(2) -0.005(2)
C10 0.091(3) 0.068(3) 0.049(3) -0.022(2) 0.019(3) -0.003(3)
C11 0.173(5) 0.089(4) 0.078(4) -0.016(3) 0.026(4) -0.022(4)
C12 0.253(5) 0.121(4) 0.122(5) 0.008(4) 0.031(5) -0.016(4)
C13 0.306(3) 0.195(3) 0.197(3) 0.022(3) -0.011(3) -0.023(3)
C14 0.306(3) 0.195(3) 0.197(3) 0.022(3) -0.011(3) -0.023(3)
C15 0.306(3) 0.195(3) 0.197(3) 0.022(3) -0.011(3) -0.023(3)
C16 0.306(3) 0.195(3) 0.197(3) 0.022(3) -0.011(3) -0.023(3)
C17 0.306(3) 0.195(3) 0.197(3) 0.022(3) -0.011(3) -0.023(3)
C18 0.306(3) 0.195(3) 0.197(3) 0.022(3) -0.011(3) -0.023(3)
C19 0.049(2) 0.045(2) 0.055(3) -0.004(2) 0.019(2) 0.0034(19)
C20 0.045(2) 0.038(2) 0.049(2) -0.0034(19) 0.0150(19) 0.0048(17)
C21 0.046(2) 0.056(2) 0.054(3) -0.007(2) 0.014(2) 0.001(2)
C22 0.053(2) 0.054(2) 0.052(2) -0.010(2) 0.016(2) 0.003(2)
C23 0.050(2) 0.041(2) 0.052(2) -0.0003(19) 0.0228(19) 0.0046(18)
C24 0.044(2) 0.050(2) 0.058(3) -0.007(2) 0.012(2) 0.0002(19)
C25 0.049(2) 0.051(2) 0.049(2) -0.011(2) 0.014(2) 0.0001(19)
C26 0.053(2) 0.046(2) 0.053(2) -0.0039(19) 0.024(2) 0.0047(18)
C27 0.080(3) 0.054(2) 0.048(3) -0.003(2) 0.008(2) 0.005(2)
C28 0.081(3) 0.052(2) 0.049(3) -0.013(2) 0.005(2) 0.001(2)
C29 0.052(2) 0.043(2) 0.042(2) -0.0102(19) 0.0147(19) 0.0029(18)
C30 0.059(3) 0.051(2) 0.052(3) -0.008(2) 0.005(2) 0.002(2)
C31 0.059(2) 0.043(2) 0.061(3) -0.012(2) 0.005(2) -0.0028(19)
C32 0.055(2) 0.047(2) 0.041(2) -0.013(2) 0.016(2) 0.0055(19)
Co1 0.0455(4) 0.0440(4) 0.0299(4) -0.0144(3) 0.0057(3) 0.0008(3)
N1 0.049(2) 0.050(2) 0.032(2) -0.0159(18) 0.0054(17) -0.0016(17)
O1 0.174(5) 0.069(3) 0.046(3) -0.023(2) 0.015(3) 0.000(3)
O2 0.050(2) 0.066(2) 0.074(3) -0.0053(19) 0.0237(19) 0.0064(16)
O3 0.063(2) 0.066(2) 0.064(3) -0.0214(19) 0.0271(19) 0.0017(17)
O4 0.099(3) 0.073(3) 0.066(3) 0.012(2) 0.049(2) 0.016(2)
O5 0.058(2) 0.059(2) 0.113(3) -0.001(2) 0.046(2) -0.0070(17)
O6 0.066(2) 0.0451(18) 0.0394(18) -0.0141(15) 0.0071(16) -0.0020(15)
O7 0.0572(19) 0.0464(17) 0.0411(19) -0.0104(15) 0.0063(16) 0.0013(14)
S1 0.0613(8) 0.0475(7) 0.0691(9) 0.0040(6) 0.0370(7) 0.0064(6)

loop_
_atom_type_symbol
_atom_type_description
_atom_type_scat_dispersion_real
_atom_type_scat_dispersion_imag
_atom_type_scat_source
C C 0.0033 0.0016 'International Tables Vol C Tables 4.2.6.8 and 6.1.1.4'
H H 0.0000 0.0000 'International Tables Vol C Tables 4.2.6.8 and 6.1.1.4'
N N 0.0061 0.0033 'International Tables Vol C Tables 4.2.6.8 and 6.1.1.4'
O O 0.0106 0.0060 'International Tables Vol C Tables 4.2.6.8 and 6.1.1.4'
S S 0.1246 0.1234 'International Tables Vol C Tables 4.2.6.8 and 6.1.1.4'
Co Co 0.3494 0.9721 'International Tables Vol C Tables 4.2.6.8 and 6.1.1.4'

loop_
_geom_angle_atom_site_label_1
_geom_angle_atom_site_label_2
_geom_angle_atom_site_label_3
_geom_angle
_geom_angle_site_symmetry_1
_geom_angle_site_symmetry_3
N1 C1 C2 122.9(6) . .
C3 C2 C1 120.6(5) . .
C4 C3 C2 116.6(5) . .
C4 C3 C6 121.3(5) . .
C2 C3 C6 122.1(5) . .
C3 C4 C5 119.2(6) . .
N1 C5 C4 125.2(5) . .
C7 C6 C3 125.4(5) . .
C6 C7 C8 128.0(6) . .
C9 C8 C10 118.3(5) . 5_776
C9 C8 C7 123.8(5) . .
C10 C8 C7 117.8(5) 5_776 .
C10 C9 C8 122.2(5) . .
O1 C10 C9 125.4(6) . .
O1 C10 C8 115.1(5) . 5_776
C9 C10 C8 119.5(6) . 5_776
O1 C11 C12 108.9(7) . .
C13 C12 C11 116.5(12) . .
C12 C13 C14 114.3(15) . .
C15 C14 C13 109.8(15) . .
C16 C15 C14 125.1(14) . .
C15 C16 C17 95.2(9) . .
C18 C17 C16 93.8(11) . .
O3 C19 O2 123.2(5) . .
O3 C19 C20 119.3(4) . .
O2 C19 C20 117.5(5) . .
C21 C20 C25 119.7(4) . .
C21 C20 C19 120.9(4) . .
C25 C20 C19 119.4(4) . .
C20 C21 C22 121.3(4) . .
C23 C22 C21 118.4(5) . .
C22 C23 C24 121.3(4) . .
C22 C23 S1 119.6(4) . .
C24 C23 S1 119.1(4) . .
C23 C24 C25 119.8(4) . .
C20 C25 C24 119.4(5) . .
C31 C26 C27 120.3(5) . .
C31 C26 S1 119.7(4) . .
C27 C26 S1 120.0(4) . .
C26 C27 C28 119.4(5) . .
C29 C28 C27 121.4(5) . .
C28 C29 C30 118.6(5) . .
C28 C29 C32 121.1(4) . .
C30 C29 C32 120.4(4) . .
C29 C30 C31 120.4(5) . .
C26 C31 C30 119.8(5) . .
O7 C32 O6 126.0(4) . .
O7 C32 C29 117.1(4) . .
O6 C32 C29 116.9(4) . .
O6 Co1 O3 92.19(14) 3_545 7_665
O6 Co1 O7 163.45(12) 3_545 5_675
O3 Co1 O7 92.97(15) 7_665 5_675
O6 Co1 N1 96.27(14) 3_545 .
O3 Co1 N1 106.59(15) 7_665 .
O7 Co1 N1 97.30(14) 5_675 .
O6 Co1 O2 86.58(13) 3_545 .
O3 Co1 O2 163.05(15) 7_665 .
O7 Co1 O2 83.90(13) 5_675 .
N1 Co1 O2 90.34(15) . .
O6 Co1 Co1 82.07(9) 3_545 7_665
O3 Co1 Co1 101.57(11) 7_665 7_665
O7 Co1 Co1 81.49(9) 5_675 7_665
N1 Co1 Co1 151.83(11) . 7_665
O2 Co1 Co1 61.50(11) . 7_665
C1 N1 C5 115.5(4) . .
C1 N1 Co1 120.5(4) . .
C5 N1 Co1 124.0(3) . .
C10 O1 C11 121.3(5) . .
C19 O2 Co1 149.6(4) . .
C19 O3 Co1 104.1(3) . 7_665
C32 O6 Co1 125.0(3) . 3_455
C32 O7 Co1 125.2(3) . 5_675
O4 S1 O5 120.0(3) . .
O4 S1 C26 108.5(2) . .
O5 S1 C26 108.2(2) . .
O4 S1 C23 109.2(2) . .
O5 S1 C23 107.3(2) . .
C26 S1 C23 102.2(2) . .

loop_
_geom_bond_atom_site_label_1
_geom_bond_atom_site_label_2
_geom_bond_distance
_geom_bond_site_symmetry_2
C1 N1 1.305(6) .
C1 C2 1.385(7) .
C2 C3 1.363(8) .
C3 C4 1.346(7) .
C3 C6 1.478(6) .
C4 C5 1.367(7) .
C5 N1 1.321(7) .
C6 C7 1.289(7) .
C7 C8 1.457(7) .
C8 C9 1.386(8) .
C8 C10 1.411(8) 5_776
C9 C10 1.379(7) .
C10 O1 1.339(7) .
C10 C8 1.411(8) 5_776
C11 O1 1.382(8) .
C11 C12 1.526(12) .
C12 C13 1.346(15) .
C13 C14 1.507(19) .
C14 C15 1.452(9) .
C15 C16 1.440(10) .
C16 C17 1.539(10) .
C17 C18 1.441(9) .
C19 O3 1.257(6) .
C19 O2 1.257(6) .
C19 C20 1.490(7) .
C20 C21 1.379(7) .
C20 C25 1.386(6) .
C21 C22 1.382(7) .
C22 C23 1.379(6) .
C23 C24 1.378(7) .
C23 S1 1.772(5) .
C24 C25 1.389(7) .
C26 C31 1.371(7) .
C26 C27 1.370(7) .
C26 S1 1.770(5) .
C27 C28 1.381(7) .
C28 C29 1.371(7) .
C29 C30 1.381(6) .
C29 C32 1.508(6) .
C30 C31 1.388(7) .
C32 O7 1.259(5) .
C32 O6 1.258(5) .
Co1 O6 2.029(3) 3_545
Co1 O3 2.029(3) 7_665
Co1 O7 2.042(3) 5_675
Co1 N1 2.045(3) .
Co1 O2 2.142(3) .
Co1 Co1 2.8231(11) 7_665
O3 Co1 2.029(3) 7_665
O4 S1 1.428(4) .
O5 S1 1.443(4) .
O6 Co1 2.029(3) 3_455
O7 Co1 2.042(3) 5_675
